data_7003608
loop_
_publ_author_name
'Gao, Shang'
'Fan, Jiangli'
'Sun, Shiguo'
'Peng, Xiaojun'
'Zhao, Xing'
'Hou, Jun'

_publ_section_title
;
 Selenium-bridged diiron hexacarbonyl complexes as biomimetic models
 for the active site of Fe--Fe hydrogenases
;
_journal_issue 16
_journal_name_full 'Dalton Transactions'
_journal_page_first 2128
_journal_page_last 2135
_journal_paper_doi 10.1039/b717497g
_journal_year 2008
_chemical_formula_moiety 'C14 H8 Fe2 N2 O8 Se2'
_chemical_formula_sum 'C14 H8 Fe2 N2 O8 Se2'
_chemical_formula_weight 601.84
_chemical_name_systematic
;
?
;
_space_group_IT_number 4
_symmetry_cell_setting monoclinic
_symmetry_space_group_name_Hall 'P 2yb'
_symmetry_space_group_name_H-M 'P 1 21 1'
_atom_sites_solution_hydrogens geom
_atom_sites_solution_primary direct
_atom_sites_solution_secondary difmap
_audit_creation_method SHELXL-97
_cell_angle_alpha 90.00
_cell_angle_beta 104.189(2)
_cell_angle_gamma 90.00
_cell_formula_units_Z 2
_cell_length_a 7.7173(3)
_cell_length_b 10.5330(4)
_cell_length_c 11.9968(4)
_cell_measurement_reflns_used 2313
_cell_measurement_temperature 298(2)
_cell_measurement_theta_max 21.25
_cell_measurement_theta_min 2.61
_cell_volume 945.43(6)
_computing_cell_refinement 'Bruker SMART'
_computing_data_collection 'Bruker SMART'
_computing_data_reduction 'Bruker SAINT'
_computing_molecular_graphics 'Bruker SHELXTL'
_computing_publication_material 'Bruker SHELXTL'
_computing_structure_refinement 'SHELXL-97 (Sheldrick, 1997)'
_computing_structure_solution 'SHELXS-97 (Sheldrick, 1990)'
_diffrn_ambient_temperature 298(2)
_diffrn_measured_fraction_theta_full 0.985
_diffrn_measured_fraction_theta_max 0.985
_diffrn_measurement_device_type 'CCD area detector'
_diffrn_measurement_method 'phi and omega scans'
_diffrn_radiation_monochromator graphite
_diffrn_radiation_source 'fine-focus sealed tube'
_diffrn_radiation_type MoK\a
_diffrn_radiation_wavelength 0.71073
_diffrn_reflns_av_R_equivalents 0.0472
_diffrn_reflns_av_sigmaI/netI 0.0648
_diffrn_reflns_limit_h_max 9
_diffrn_reflns_limit_h_min -9
_diffrn_reflns_limit_k_max 13
_diffrn_reflns_limit_k_min -13
_diffrn_reflns_limit_l_max 15
_diffrn_reflns_limit_l_min -15
_diffrn_reflns_number 12039
_diffrn_reflns_theta_full 27.49
_diffrn_reflns_theta_max 27.49
_diffrn_reflns_theta_min 1.75
_exptl_absorpt_coefficient_mu 5.429
_exptl_absorpt_correction_T_max 0.8992
_exptl_absorpt_correction_T_min 0.4098
_exptl_absorpt_correction_type multi-scan
_exptl_absorpt_process_details SADABS
_exptl_crystal_colour red
_exptl_crystal_density_diffrn 2.114
_exptl_crystal_density_method 'not measured'
_exptl_crystal_description plate
_exptl_crystal_F_000 580
_exptl_crystal_size_max 0.20
_exptl_crystal_size_mid 0.10
_exptl_crystal_size_min 0.02
_refine_diff_density_max 0.385
_refine_diff_density_min -0.366
_refine_diff_density_rms 0.083
_refine_ls_abs_structure_details 'Flack H D (1983), Acta Cryst. A39, 876-881'
_refine_ls_abs_structure_Flack 0.018(9)
_refine_ls_extinction_method none
_refine_ls_goodness_of_fit_ref 0.960
_refine_ls_hydrogen_treatment constr
_refine_ls_matrix_type full
_refine_ls_number_parameters 253
_refine_ls_number_reflns 4072
_refine_ls_number_restraints 1
_refine_ls_restrained_S_all 0.960
_refine_ls_R_factor_all 0.0557
_refine_ls_R_factor_gt 0.0344
_refine_ls_shift/su_max 0.001
_refine_ls_shift/su_mean 0.000
_refine_ls_structure_factor_coef Fsqd
_refine_ls_weighting_details 'calc w=1/[\s^2^(Fo^2^)+(0.0047P)^2^+0.0000P] where P=(Fo^2^+2Fc^2^)/3'
_refine_ls_weighting_scheme calc
_refine_ls_wR_factor_gt 0.0493
_refine_ls_wR_factor_ref 0.0551
_reflns_number_gt 3153
_reflns_number_total 4072
_reflns_threshold_expression >2sigma(I)
_cod_data_source_file b717497g.txt
_cod_data_source_block 1
_cod_depositor_comments
;
The following automatic conversions were performed:
'_symmetry_cell_setting' value 'Monoclinic' changed to 'monoclinic'
according to '/home/saulius/struct/CIF-dictionaries/cif_core.dic'
dictionary named 'cif_core.dic' version 2.4.1 from 2010-06-29.

Automatic conversion script
Id: cif_fix_enum 1527 2010-12-29 10:47:43Z saulius 
;
_cod_original_sg_symbol_H-M 'P2(1) '
_cod_database_code 7003608

loop_
_symmetry_equiv_pos_as_xyz
'x, y, z'
'-x, y+1/2, -z'

loop_
_atom_site_label
_atom_site_type_symbol
_atom_site_fract_x
_atom_site_fract_y
_atom_site_fract_z
_atom_site_U_iso_or_equiv
_atom_site_adp_type
_atom_site_occupancy
_atom_site_symmetry_multiplicity
_atom_site_calc_flag
_atom_site_refinement_flags
_atom_site_disorder_assembly
_atom_site_disorder_group
Se1 Se 0.47046(6) 0.05729(5) 0.86585(4) 0.03982(13) Uani 1 1 d . . .
Se2 Se 0.57143(7) 0.24358(5) 0.67297(4) 0.04441(15) Uani 1 1 d . . .
Fe1 Fe 0.40301(9) 0.27172(6) 0.81358(5) 0.03988(19) Uani 1 1 d . . .
Fe2 Fe 0.72190(9) 0.18697(6) 0.86477(6) 0.03918(19) Uani 1 1 d . . .
N1 N 0.5000(6) -0.0291(4) 0.6400(3) 0.0489(11) Uani 1 1 d . . .
C1 C 0.1852(7) 0.2579(6) 0.7199(4) 0.0480(13) Uani 1 1 d . . .
C4 C 0.7570(7) 0.1981(6) 1.0160(5) 0.0600(16) Uani 1 1 d . . .
C7 C 0.3994(7) -0.0477(6) 0.7241(4) 0.0533(14) Uani 1 1 d . . .
H7A H 0.4085 -0.1364 0.7465 0.064 Uiso 1 1 calc R . .
H7B H 0.2746 -0.0307 0.6882 0.064 Uiso 1 1 calc R . .
C8 C 0.4684(7) 0.0896(5) 0.5808(4) 0.0566(16) Uani 1 1 d . . .
H8A H 0.3403 0.1014 0.5536 0.068 Uiso 1 1 calc R . .
H8B H 0.5174 0.0850 0.5138 0.068 Uiso 1 1 calc R . .
C2 C 0.3357(7) 0.2858(5) 0.9457(5) 0.0493(14) Uani 1 1 d . . .
C10 C 0.7765(7) -0.0619(5) 0.5815(4) 0.0478(13) Uani 1 1 d . . .
H10A H 0.7626 0.0172 0.5460 0.057 Uiso 1 1 calc R . .
C14 C 0.6760(7) -0.2209(5) 0.6910(4) 0.0489(13) Uani 1 1 d . . .
H14A H 0.5941 -0.2503 0.7304 0.059 Uiso 1 1 calc R . .
C5 C 0.8464(8) 0.3281(6) 0.8651(4) 0.0510(14) Uani 1 1 d . . .
C9 C 0.6513(7) -0.1025(5) 0.6389(4) 0.0424(12) Uani 1 1 d . . .
C12 C 0.9396(6) -0.2525(5) 0.6277(4) 0.0430(12) Uani 1 1 d . . .
C13 C 0.8182(7) -0.2946(5) 0.6854(4) 0.0514(14) Uani 1 1 d . . .
H13A H 0.8330 -0.3738 0.7209 0.062 Uiso 1 1 calc R . .
C11 C 0.9208(7) -0.1358(5) 0.5757(4) 0.0466(13) Uani 1 1 d . . .
H11A H 1.0042 -0.1071 0.5371 0.056 Uiso 1 1 calc R . .
O7 O 1.2126(5) -0.2868(4) 0.5855(3) 0.0679(12) Uani 1 1 d . . .
O8 O 1.0821(6) -0.4470(5) 0.6440(3) 0.0801(13) Uani 1 1 d . . .
O2 O 0.2866(6) 0.2913(4) 1.0276(3) 0.0772(13) Uani 1 1 d . . .
N2 N 1.0907(8) -0.3336(5) 0.6186(4) 0.0567(13) Uani 1 1 d . . .
C6 C 0.8916(7) 0.0724(6) 0.8569(4) 0.0486(14) Uani 1 1 d . . .
O4 O 0.7821(6) 0.2103(5) 1.1139(3) 0.0942(16) Uani 1 1 d . . .
O5 O 0.9238(6) 0.4209(4) 0.8667(4) 0.0782(13) Uani 1 1 d . . .
O1 O 0.0473(5) 0.2419(5) 0.6599(3) 0.0719(12) Uani 1 1 d . . .
O6 O 1.0025(6) 0.0022(4) 0.8552(4) 0.0754(14) Uani 1 1 d . . .
C3 C 0.4476(8) 0.4383(7) 0.8077(5) 0.0573(15) Uani 1 1 d . . .
O3 O 0.4840(6) 0.5436(4) 0.8072(4) 0.0847(13) Uani 1 1 d . . .

loop_
_atom_site_aniso_label
_atom_site_aniso_U_11
_atom_site_aniso_U_22
_atom_site_aniso_U_33
_atom_site_aniso_U_23
_atom_site_aniso_U_13
_atom_site_aniso_U_12
Se1 0.0403(3) 0.0383(3) 0.0420(2) 0.0046(2) 0.0121(2) -0.0021(3)
Se2 0.0450(3) 0.0495(4) 0.0403(3) 0.0118(2) 0.0136(2) 0.0056(3)
Fe1 0.0382(4) 0.0397(5) 0.0427(4) 0.0041(3) 0.0116(3) 0.0035(3)
Fe2 0.0347(5) 0.0419(4) 0.0399(4) 0.0060(3) 0.0073(3) -0.0007(3)
N1 0.055(3) 0.048(3) 0.044(2) -0.004(2) 0.013(2) 0.001(2)
C1 0.050(3) 0.056(3) 0.043(3) 0.007(3) 0.021(3) 0.008(3)
C4 0.041(3) 0.074(4) 0.059(3) 0.011(3) 0.000(3) -0.012(3)
C7 0.044(3) 0.057(4) 0.063(3) -0.013(3) 0.021(3) -0.003(3)
C8 0.061(4) 0.068(4) 0.035(3) -0.006(3) 0.000(2) 0.020(3)
C2 0.047(3) 0.046(3) 0.054(3) -0.005(3) 0.011(3) -0.006(3)
C10 0.061(4) 0.039(3) 0.046(3) 0.006(2) 0.017(3) 0.005(3)
C14 0.059(4) 0.047(3) 0.045(3) 0.004(2) 0.020(2) -0.006(3)
C5 0.044(3) 0.060(4) 0.049(3) 0.006(3) 0.010(3) -0.002(3)
C9 0.046(3) 0.044(3) 0.038(3) -0.009(2) 0.011(2) 0.002(3)
C12 0.046(3) 0.036(3) 0.044(3) -0.006(2) 0.006(2) 0.001(3)
C13 0.065(4) 0.034(3) 0.052(3) 0.003(2) 0.010(3) 0.003(3)
C11 0.052(4) 0.049(3) 0.040(3) 0.000(2) 0.013(2) -0.006(3)
O7 0.056(3) 0.068(3) 0.079(3) -0.017(2) 0.015(2) 0.006(2)
O8 0.097(4) 0.045(3) 0.098(3) -0.006(3) 0.024(2) 0.018(3)
O2 0.101(3) 0.084(3) 0.056(2) -0.009(2) 0.035(2) 0.001(3)
N2 0.070(4) 0.052(3) 0.044(3) -0.017(2) 0.008(3) 0.005(3)
C6 0.036(3) 0.056(4) 0.049(3) 0.004(3) 0.002(2) -0.004(3)
O4 0.092(3) 0.140(5) 0.044(2) -0.003(3) 0.005(2) -0.035(3)
O5 0.077(3) 0.061(3) 0.097(3) 0.003(2) 0.024(3) -0.026(3)
O1 0.045(2) 0.111(4) 0.055(2) 0.016(3) 0.0027(19) -0.007(3)
O6 0.054(3) 0.068(3) 0.099(3) -0.006(2) 0.009(2) 0.020(2)
C3 0.052(4) 0.065(4) 0.062(3) 0.008(3) 0.027(3) 0.010(3)
O3 0.098(3) 0.042(3) 0.122(3) 0.006(3) 0.041(3) -0.005(3)

loop_
_atom_type_symbol
_atom_type_description
_atom_type_scat_dispersion_real
_atom_type_scat_dispersion_imag
_atom_type_scat_source
C C 0.0033 0.0016 'International Tables Vol C Tables 4.2.6.8 and 6.1.1.4'
H H 0.0000 0.0000 'International Tables Vol C Tables 4.2.6.8 and 6.1.1.4'
N N 0.0061 0.0033 'International Tables Vol C Tables 4.2.6.8 and 6.1.1.4'
O O 0.0106 0.0060 'International Tables Vol C Tables 4.2.6.8 and 6.1.1.4'
Fe Fe 0.3463 0.8444 'International Tables Vol C Tables 4.2.6.8 and 6.1.1.4'
Se Se -0.0929 2.2259 'International Tables Vol C Tables 4.2.6.8 and 6.1.1.4'

loop_
_geom_angle_atom_site_label_1
_geom_angle_atom_site_label_2
_geom_angle_atom_site_label_3
_geom_angle
_geom_angle_site_symmetry_1
_geom_angle_site_symmetry_3
_geom_angle_publ_flag
C7 Se1 Fe1 107.89(17) . . ?
C7 Se1 Fe2 111.68(16) . . ?
Fe1 Se1 Fe2 64.97(3) . . ?
C8 Se2 Fe2 111.21(14) . . ?
C8 Se2 Fe1 106.15(16) . . ?
Fe2 Se2 Fe1 64.53(3) . . ?
C1 Fe1 C2 97.5(2) . . ?
C1 Fe1 C3 102.4(3) . . ?
C2 Fe1 C3 93.1(2) . . ?
C1 Fe1 Se1 101.61(19) . . ?
C2 Fe1 Se1 86.41(17) . . ?
C3 Fe1 Se1 155.82(18) . . ?
C1 Fe1 Se2 97.86(15) . . ?
C2 Fe1 Se2 164.16(16) . . ?
C3 Fe1 Se2 87.16(17) . . ?
Se1 Fe1 Se2 86.92(3) . . ?
C1 Fe1 Fe2 145.95(17) . . ?
C2 Fe1 Fe2 106.77(16) . . ?
C3 Fe1 Fe2 99.73(18) . . ?
Se1 Fe1 Fe2 57.67(2) . . ?
Se2 Fe1 Fe2 57.70(2) . . ?
C5 Fe2 C4 89.7(3) . . ?
C5 Fe2 C6 99.3(3) . . ?
C4 Fe2 C6 99.6(3) . . ?
C5 Fe2 Se1 157.95(18) . . ?
C4 Fe2 Se1 87.29(18) . . ?
C6 Fe2 Se1 102.74(19) . . ?
C5 Fe2 Se2 85.87(16) . . ?
C4 Fe2 Se2 152.6(2) . . ?
C6 Fe2 Se2 107.79(16) . . ?
Se1 Fe2 Se2 86.78(3) . . ?
C5 Fe2 Fe1 101.43(18) . . ?
C4 Fe2 Fe1 96.89(18) . . ?
C6 Fe2 Fe1 153.44(17) . . ?
Se1 Fe2 Fe1 57.36(3) . . ?
Se2 Fe2 Fe1 57.77(2) . . ?
C9 N1 C8 121.2(4) . . ?
C9 N1 C7 121.9(4) . . ?
C8 N1 C7 114.5(5) . . ?
O1 C1 Fe1 176.2(6) . . ?
O4 C4 Fe2 177.3(6) . . ?
N1 C7 Se1 116.3(4) . . ?
N1 C7 H7A 108.2 . . ?
Se1 C7 H7A 108.2 . . ?
N1 C7 H7B 108.2 . . ?
Se1 C7 H7B 108.2 . . ?
H7A C7 H7B 107.4 . . ?
N1 C8 Se2 115.8(3) . . ?
N1 C8 H8A 108.3 . . ?
Se2 C8 H8A 108.3 . . ?
N1 C8 H8B 108.3 . . ?
Se2 C8 H8B 108.3 . . ?
H8A C8 H8B 107.4 . . ?
O2 C2 Fe1 176.9(5) . . ?
C11 C10 C9 121.6(5) . . ?
C11 C10 H10A 119.2 . . ?
C9 C10 H10A 119.2 . . ?
C13 C14 C9 121.0(5) . . ?
C13 C14 H14A 119.5 . . ?
C9 C14 H14A 119.5 . . ?
O5 C5 Fe2 178.2(6) . . ?
C10 C9 C14 117.8(5) . . ?
C10 C9 N1 121.2(5) . . ?
C14 C9 N1 120.9(5) . . ?
C13 C12 C11 120.9(5) . . ?
C13 C12 N2 120.2(5) . . ?
C11 C12 N2 119.0(5) . . ?
C14 C13 C12 120.0(5) . . ?
C14 C13 H13A 120.0 . . ?
C12 C13 H13A 120.0 . . ?
C12 C11 C10 118.7(5) . . ?
C12 C11 H11A 120.6 . . ?
C10 C11 H11A 120.6 . . ?
O7 N2 O8 124.4(5) . . ?
O7 N2 C12 118.8(5) . . ?
O8 N2 C12 116.8(5) . . ?
O6 C6 Fe2 177.6(5) . . ?
O3 C3 Fe1 176.7(6) . . ?

loop_
_geom_bond_atom_site_label_1
_geom_bond_atom_site_label_2
_geom_bond_distance
_geom_bond_site_symmetry_2
_geom_bond_publ_flag
Se1 C7 1.990(5) . ?
Se1 Fe1 2.3676(8) . ?
Se1 Fe2 2.3756(9) . ?
Se2 C8 2.013(5) . ?
Se2 Fe2 2.3850(8) . ?
Se2 Fe1 2.3870(8) . ?
Fe1 C1 1.785(5) . ?
Fe1 C2 1.791(6) . ?
Fe1 C3 1.793(7) . ?
Fe1 Fe2 2.5475(10) . ?
Fe2 C5 1.769(6) . ?
Fe2 C4 1.771(6) . ?
Fe2 C6 1.801(6) . ?
N1 C9 1.403(6) . ?
N1 C8 1.429(6) . ?
N1 C7 1.430(6) . ?
C1 O1 1.141(5) . ?
C4 O4 1.150(6) . ?
C7 H7A 0.9700 . ?
C7 H7B 0.9700 . ?
C8 H8A 0.9700 . ?
C8 H8B 0.9700 . ?
C2 O2 1.138(6) . ?
C10 C11 1.375(7) . ?
C10 C9 1.384(7) . ?
C10 H10A 0.9300 . ?
C14 C13 1.359(7) . ?
C14 C9 1.388(7) . ?
C14 H14A 0.9300 . ?
C5 O5 1.144(6) . ?
C12 C13 1.368(6) . ?
C12 C11 1.370(7) . ?
C12 N2 1.471(7) . ?
C13 H13A 0.9300 . ?
C11 H11A 0.9300 . ?
O7 N2 1.212(6) . ?
O8 N2 1.239(6) . ?
C6 O6 1.135(6) . ?
C3 O3 1.145(7) . ?
